data_2214423
loop_
_publ_author_name
'Pavlyuk, Volodymyr'
'Solokha, Pavlo'
'Dmytriv, Grygorij'
'Marciniak, Bernard'
'Paul-Boncour, Valerie'

_publ_section_title
;
 The Heusler-type alloy MgZn~2~Ce
;
_journal_coeditor_code WM2125
_journal_issue 7
_journal_name_full 'Acta Crystallographica Section E'
_journal_page_first i161
_journal_page_last i161
_journal_paper_doi 10.1107/S1600536807028899
_journal_volume 63
_journal_year 2007
_chemical_formula_iupac 'Mg Zn2 Ce'
_chemical_formula_structural 'Mg Zn2 Ce'
_chemical_formula_sum 'Ce Mg Zn2'
_chemical_formula_weight 295.17
_chemical_name_common 'Magnesium dizinc cerium'
_chemical_name_systematic
;
Magnesium dizinc cerium
;
_space_group_IT_number 225
_symmetry_cell_setting cubic
_symmetry_space_group_name_Hall '-F 4 2 3'
_symmetry_space_group_name_H-M 'F m -3 m'
_atom_sites_solution_primary direct
_atom_sites_solution_secondary difmap
_audit_creation_method SHELXL97
_cell_angle_alpha 90.00
_cell_angle_beta 90.00
_cell_angle_gamma 90.00
_cell_formula_units_Z 4
_cell_length_a 7.0358(4)
_cell_length_b 7.0358(4)
_cell_length_c 7.0358(4)
_cell_measurement_reflns_used 764
_cell_measurement_temperature 295(2)
_cell_measurement_theta_max 32.96
_cell_measurement_theta_min 5.02
_cell_volume 348.29(3)
_computing_cell_refinement 'CrysAlis CCD'
_computing_data_collection 'CrysAlis CCD (Oxford Diffraction, 2004)'
_computing_data_reduction 'CrysAlis RED (Oxford Diffraction, 2005)'
_computing_molecular_graphics 'DIAMOND (Brandenburg, 1999)'
_computing_publication_material SHELXL97
_computing_structure_refinement 'SHELXL97 (Sheldrick, 1997)'
_computing_structure_solution 'SHELXS97 (Sheldrick, 1997)'
_diffrn_ambient_temperature 295(2)
_diffrn_measured_fraction_theta_full 1.000
_diffrn_measured_fraction_theta_max 1.000
_diffrn_measurement_device_type 'Oxford Diffraction Xcalibur CCD'
_diffrn_measurement_method \w
_diffrn_radiation_monochromator graphite
_diffrn_radiation_source 'fine-focus sealed tube'
_diffrn_radiation_type MoK\a
_diffrn_radiation_wavelength 0.71073
_diffrn_reflns_av_R_equivalents 0.0528
_diffrn_reflns_av_sigmaI/netI 0.0156
_diffrn_reflns_limit_h_max 7
_diffrn_reflns_limit_h_min -10
_diffrn_reflns_limit_k_max 10
_diffrn_reflns_limit_k_min -10
_diffrn_reflns_limit_l_max 10
_diffrn_reflns_limit_l_min -9
_diffrn_reflns_number 764
_diffrn_reflns_theta_full 32.96
_diffrn_reflns_theta_max 32.96
_diffrn_reflns_theta_min 5.02
_diffrn_standards_number 0
_exptl_absorpt_coefficient_mu 26.398
_exptl_absorpt_correction_T_max 0.198
_exptl_absorpt_correction_T_min 0.11
_exptl_absorpt_correction_type analytical
_exptl_absorpt_process_details '(CrysAlis RED; Oxford Diffraction, 2005)'
_exptl_crystal_colour 'metallic dark-grey'
_exptl_crystal_density_diffrn 5.629
_exptl_crystal_density_method 'not measured'
_exptl_crystal_description irregular
_exptl_crystal_F_000 520
_exptl_crystal_size_max 0.095
_exptl_crystal_size_mid 0.075
_exptl_crystal_size_min 0.060
_refine_diff_density_max 0.953
_refine_diff_density_min -1.317
_refine_ls_extinction_coef 0.0038(5)
_refine_ls_extinction_expression Fc^*^=kFc[1+0.001xFc^2^\l^3^/sin(2\q)]^-1/4^
_refine_ls_extinction_method 'SHELXL97 (Sheldrick, 1997)'
_refine_ls_goodness_of_fit_ref 1.010
_refine_ls_matrix_type full
_refine_ls_number_parameters 5
_refine_ls_number_reflns 55
_refine_ls_number_restraints 0
_refine_ls_restrained_S_all 1.010
_refine_ls_R_factor_all 0.0160
_refine_ls_R_factor_gt 0.0160
_refine_ls_shift/su_max 0.000
_refine_ls_shift/su_mean 0.000
_refine_ls_structure_factor_coef Fsqd
_refine_ls_weighting_details 'w = 1/[\s^2^(Fo^2^)+(0.0117P)^2^+19.6603P] where P=(Fo^2^+2Fc^2^)/3'
_refine_ls_weighting_scheme calc
_refine_ls_wR_factor_gt 0.0448
_refine_ls_wR_factor_ref 0.0448
_reflns_number_gt 55
_reflns_number_total 55
_reflns_threshold_expression I>2\s(I)
_cod_data_source_file wm2125.cif
_cod_data_source_block I
_cod_database_code 2214423
_cod_database_fobs_code 2214423

loop_
_symmetry_equiv_pos_as_xyz
'x, y, z'
'-x, -y, z'
'-x, y, -z'
'x, -y, -z'
'z, x, y'
'z, -x, -y'
'-z, -x, y'
'-z, x, -y'
'y, z, x'
'-y, z, -x'
'y, -z, -x'
'-y, -z, x'
'y, x, -z'
'-y, -x, -z'
'y, -x, z'
'-y, x, z'
'x, z, -y'
'-x, z, y'
'-x, -z, -y'
'x, -z, y'
'z, y, -x'
'z, -y, x'
'-z, y, x'
'-z, -y, -x'
'x, y+1/2, z+1/2'
'-x, -y+1/2, z+1/2'
'-x, y+1/2, -z+1/2'
'x, -y+1/2, -z+1/2'
'z, x+1/2, y+1/2'
'z, -x+1/2, -y+1/2'
'-z, -x+1/2, y+1/2'
'-z, x+1/2, -y+1/2'
'y, z+1/2, x+1/2'
'-y, z+1/2, -x+1/2'
'y, -z+1/2, -x+1/2'
'-y, -z+1/2, x+1/2'
'y, x+1/2, -z+1/2'
'-y, -x+1/2, -z+1/2'
'y, -x+1/2, z+1/2'
'-y, x+1/2, z+1/2'
'x, z+1/2, -y+1/2'
'-x, z+1/2, y+1/2'
'-x, -z+1/2, -y+1/2'
'x, -z+1/2, y+1/2'
'z, y+1/2, -x+1/2'
'z, -y+1/2, x+1/2'
'-z, y+1/2, x+1/2'
'-z, -y+1/2, -x+1/2'
'x+1/2, y, z+1/2'
'-x+1/2, -y, z+1/2'
'-x+1/2, y, -z+1/2'
'x+1/2, -y, -z+1/2'
'z+1/2, x, y+1/2'
'z+1/2, -x, -y+1/2'
'-z+1/2, -x, y+1/2'
'-z+1/2, x, -y+1/2'
'y+1/2, z, x+1/2'
'-y+1/2, z, -x+1/2'
'y+1/2, -z, -x+1/2'
'-y+1/2, -z, x+1/2'
'y+1/2, x, -z+1/2'
'-y+1/2, -x, -z+1/2'
'y+1/2, -x, z+1/2'
'-y+1/2, x, z+1/2'
'x+1/2, z, -y+1/2'
'-x+1/2, z, y+1/2'
'-x+1/2, -z, -y+1/2'
'x+1/2, -z, y+1/2'
'z+1/2, y, -x+1/2'
'z+1/2, -y, x+1/2'
'-z+1/2, y, x+1/2'
'-z+1/2, -y, -x+1/2'
'x+1/2, y+1/2, z'
'-x+1/2, -y+1/2, z'
'-x+1/2, y+1/2, -z'
'x+1/2, -y+1/2, -z'
'z+1/2, x+1/2, y'
'z+1/2, -x+1/2, -y'
'-z+1/2, -x+1/2, y'
'-z+1/2, x+1/2, -y'
'y+1/2, z+1/2, x'
'-y+1/2, z+1/2, -x'
'y+1/2, -z+1/2, -x'
'-y+1/2, -z+1/2, x'
'y+1/2, x+1/2, -z'
'-y+1/2, -x+1/2, -z'
'y+1/2, -x+1/2, z'
'-y+1/2, x+1/2, z'
'x+1/2, z+1/2, -y'
'-x+1/2, z+1/2, y'
'-x+1/2, -z+1/2, -y'
'x+1/2, -z+1/2, y'
'z+1/2, y+1/2, -x'
'z+1/2, -y+1/2, x'
'-z+1/2, y+1/2, x'
'-z+1/2, -y+1/2, -x'
'-x, -y, -z'
'x, y, -z'
'x, -y, z'
'-x, y, z'
'-z, -x, -y'
'-z, x, y'
'z, x, -y'
'z, -x, y'
'-y, -z, -x'
'y, -z, x'
'-y, z, x'
'y, z, -x'
'-y, -x, z'
'y, x, z'
'-y, x, -z'
'y, -x, -z'
'-x, -z, y'
'x, -z, -y'
'x, z, y'
'-x, z, -y'
'-z, -y, x'
'-z, y, -x'
'z, -y, -x'
'z, y, x'
'-x, -y+1/2, -z+1/2'
'x, y+1/2, -z+1/2'
'x, -y+1/2, z+1/2'
'-x, y+1/2, z+1/2'
'-z, -x+1/2, -y+1/2'
'-z, x+1/2, y+1/2'
'z, x+1/2, -y+1/2'
'z, -x+1/2, y+1/2'
'-y, -z+1/2, -x+1/2'
'y, -z+1/2, x+1/2'
'-y, z+1/2, x+1/2'
'y, z+1/2, -x+1/2'
'-y, -x+1/2, z+1/2'
'y, x+1/2, z+1/2'
'-y, x+1/2, -z+1/2'
'y, -x+1/2, -z+1/2'
'-x, -z+1/2, y+1/2'
'x, -z+1/2, -y+1/2'
'x, z+1/2, y+1/2'
'-x, z+1/2, -y+1/2'
'-z, -y+1/2, x+1/2'
'-z, y+1/2, -x+1/2'
'z, -y+1/2, -x+1/2'
'z, y+1/2, x+1/2'
'-x+1/2, -y, -z+1/2'
'x+1/2, y, -z+1/2'
'x+1/2, -y, z+1/2'
'-x+1/2, y, z+1/2'
'-z+1/2, -x, -y+1/2'
'-z+1/2, x, y+1/2'
'z+1/2, x, -y+1/2'
'z+1/2, -x, y+1/2'
'-y+1/2, -z, -x+1/2'
'y+1/2, -z, x+1/2'
'-y+1/2, z, x+1/2'
'y+1/2, z, -x+1/2'
'-y+1/2, -x, z+1/2'
'y+1/2, x, z+1/2'
'-y+1/2, x, -z+1/2'
'y+1/2, -x, -z+1/2'
'-x+1/2, -z, y+1/2'
'x+1/2, -z, -y+1/2'
'x+1/2, z, y+1/2'
'-x+1/2, z, -y+1/2'
'-z+1/2, -y, x+1/2'
'-z+1/2, y, -x+1/2'
'z+1/2, -y, -x+1/2'
'z+1/2, y, x+1/2'
'-x+1/2, -y+1/2, -z'
'x+1/2, y+1/2, -z'
'x+1/2, -y+1/2, z'
'-x+1/2, y+1/2, z'
'-z+1/2, -x+1/2, -y'
'-z+1/2, x+1/2, y'
'z+1/2, x+1/2, -y'
'z+1/2, -x+1/2, y'
'-y+1/2, -z+1/2, -x'
'y+1/2, -z+1/2, x'
'-y+1/2, z+1/2, x'
'y+1/2, z+1/2, -x'
'-y+1/2, -x+1/2, z'
'y+1/2, x+1/2, z'
'-y+1/2, x+1/2, -z'
'y+1/2, -x+1/2, -z'
'-x+1/2, -z+1/2, y'
'x+1/2, -z+1/2, -y'
'x+1/2, z+1/2, y'
'-x+1/2, z+1/2, -y'
'-z+1/2, -y+1/2, x'
'-z+1/2, y+1/2, -x'
'z+1/2, -y+1/2, -x'
'z+1/2, y+1/2, x'

loop_
_atom_site_type_symbol
_atom_site_label
_atom_site_fract_x
_atom_site_fract_y
_atom_site_fract_z
_atom_site_U_iso_or_equiv
_atom_site_adp_type
_atom_site_calc_flag
_atom_site_refinement_flags
_atom_site_occupancy
Ce Ce 0.0000 0.0000 0.0000 0.0098(4) Uani d S 1
Zn Zn 0.2500 0.2500 0.2500 0.0153(4) Uani d S 1
Mg Mg 0.5000 0.5000 0.5000 0.0112(11) Uani d S 1

loop_
_atom_site_aniso_label
_atom_site_aniso_U_11
_atom_site_aniso_U_22
_atom_site_aniso_U_33
_atom_site_aniso_U_12
_atom_site_aniso_U_13
_atom_site_aniso_U_23
Ce 0.0098(4) 0.0098(4) 0.0098(4) 0.000 0.000 0.000
Zn 0.0153(4) 0.0153(4) 0.0153(4) 0.000 0.000 0.000
Mg 0.0112(11) 0.0112(11) 0.0112(11) 0.000 0.000 0.000

loop_
_atom_type_symbol
_atom_type_description
_atom_type_scat_dispersion_real
_atom_type_scat_dispersion_imag
_atom_type_scat_source
Mg Mg 0.0486 0.0363 'International Tables Vol C Tables 4.2.6.8 and 6.1.1.4'
Zn Zn 0.2839 1.4301 'International Tables Vol C Tables 4.2.6.8 and 6.1.1.4'
Ce Ce -0.2486 2.6331 'International Tables Vol C Tables 4.2.6.8 and 6.1.1.4'

loop_
_geom_angle_atom_site_label_1
_geom_angle_atom_site_label_2
_geom_angle_atom_site_label_3
_geom_angle_site_symmetry_1
_geom_angle_site_symmetry_3
_geom_angle
Zn Ce Zn 97 . 180.0
Zn Ce Zn 97 169 109.5
Zn Ce Zn . 169 70.5
Zn Ce Zn 97 49_454 70.5
Zn Ce Zn . 49_454 109.5
Zn Ce Zn 169 49_454 70.5
Zn Ce Zn 97 73_445 70.5
Zn Ce Zn . 73_445 109.5
Zn Ce Zn 169 73_445 180.0
Zn Ce Zn 49_454 73_445 109.5
Zn Ce Zn 97 25_544 70.5
Zn Ce Zn . 25_544 109.5
Zn Ce Zn 169 25_544 70.5
Zn Ce Zn 49_454 25_544 109.5
Zn Ce Zn 73_445 25_544 109.5
Zn Ce Zn 97 121 109.5
Zn Ce Zn . 121 70.5
Zn Ce Zn 169 121 109.5
Zn Ce Zn 49_454 121 70.5
Zn Ce Zn 73_445 121 70.5
Zn Ce Zn 25_544 121 180.0
Zn Ce Zn 97 145 109.5
Zn Ce Zn . 145 70.5
Zn Ce Zn 169 145 109.5
Zn Ce Zn 49_454 145 180.0
Zn Ce Zn 73_445 145 70.5
Zn Ce Zn 25_544 145 70.5
Zn Ce Zn 121 145 109.5
Zn Ce Mg 97 73_445 125.3
Zn Ce Mg . 73_445 54.7
Zn Ce Mg 169 73_445 125.3
Zn Ce Mg 49_454 73_445 125.3
Zn Ce Mg 73_445 73_445 54.7
Zn Ce Mg 25_544 73_445 125.3
Zn Ce Mg 121 73_445 54.7
Zn Ce Mg 145 73_445 54.7
Zn Ce Mg 97 25_444 54.7
Zn Ce Mg . 25_444 125.3
Zn Ce Mg 169 25_444 125.3
Zn Ce Mg 49_454 25_444 54.7
Zn Ce Mg 73_445 25_444 54.7
Zn Ce Mg 25_544 25_444 125.3
Zn Ce Mg 121 25_444 54.7
Zn Ce Mg 145 25_444 125.3
Mg Ce Mg 73_445 25_444 90.0
Zn Ce Mg 97 25_544 125.3
Zn Ce Mg . 25_544 54.7
Zn Ce Mg 169 25_544 54.7
Zn Ce Mg 49_454 25_544 125.3
Zn Ce Mg 73_445 25_544 125.3
Zn Ce Mg 25_544 25_544 54.7
Zn Ce Mg 121 25_544 125.3
Zn Ce Mg 145 25_544 54.7
Mg Ce Mg 73_445 25_544 90.0
Mg Ce Mg 25_444 25_544 180.0
Zn Ce Mg 97 49_444 54.7
Zn Ce Mg . 49_444 125.3
Zn Ce Mg 169 49_444 125.3
Zn Ce Mg 49_454 49_444 125.3
Zn Ce Mg 73_445 49_444 54.7
Zn Ce Mg 25_544 49_444 54.7
Zn Ce Mg 121 49_444 125.3
Zn Ce Mg 145 49_444 54.7
Mg Ce Mg 73_445 49_444 90.0
Mg Ce Mg 25_444 49_444 90.0
Mg Ce Mg 25_544 49_444 90.0
Mg Zn Ce . . 180.0
Mg Zn Mg . 73_445 109.5
Ce Zn Mg . 73_445 70.5
Mg Zn Ce . 25 70.5
Ce Zn Ce . 25 109.5
Mg Zn Ce 73_445 25 70.5
Mg Zn Ce . 49 70.5
Ce Zn Ce . 49 109.5
Mg Zn Ce 73_445 49 70.5
Ce Zn Ce 25 49 109.5
Mg Zn Ce . 73 70.5
Ce Zn Ce . 73 109.5
Mg Zn Ce 73_445 73 180.0
Ce Zn Ce 25 73 109.5
Ce Zn Ce 49 73 109.5
Mg Zn Mg . 25_544 109.5
Ce Zn Mg . 25_544 70.5
Mg Zn Mg 73_445 25_544 109.5
Ce Zn Mg 25 25_544 180.0
Ce Zn Mg 49 25_544 70.5
Ce Zn Mg 73 25_544 70.5
Mg Zn Mg . 49_454 109.5
Ce Zn Mg . 49_454 70.5
Mg Zn Mg 73_445 49_454 109.5
Ce Zn Mg 25 49_454 70.5
Ce Zn Mg 49 49_454 180.0
Ce Zn Mg 73 49_454 70.5
Mg Zn Mg 25_544 49_454 109.5
Zn Mg Zn 97_666 . 180.0
Zn Mg Zn 97_666 169_556 109.5
Zn Mg Zn . 169_556 70.5
Zn Mg Zn 97_666 145_565 109.5
Zn Mg Zn . 145_565 70.5
Zn Mg Zn 169_556 145_565 109.5
Zn Mg Zn 97_666 121_655 109.5
Zn Mg Zn . 121_655 70.5
Zn Mg Zn 169_556 121_655 109.5
Zn Mg Zn 145_565 121_655 109.5
Zn Mg Zn 97_666 73 70.5
Zn Mg Zn . 73 109.5
Zn Mg Zn 169_556 73 180.0
Zn Mg Zn 145_565 73 70.5
Zn Mg Zn 121_655 73 70.5
Zn Mg Zn 97_666 49 70.5
Zn Mg Zn . 49 109.5
Zn Mg Zn 169_556 49 70.5
Zn Mg Zn 145_565 49 180.0
Zn Mg Zn 121_655 49 70.5
Zn Mg Zn 73 49 109.5
Zn Mg Zn 97_666 25 70.5
Zn Mg Zn . 25 109.5
Zn Mg Zn 169_556 25 70.5
Zn Mg Zn 145_565 25 70.5
Zn Mg Zn 121_655 25 180.0
Zn Mg Zn 73 25 109.5
Zn Mg Zn 49 25 109.5
Zn Mg Ce 97_666 25_655 54.7
Zn Mg Ce . 25_655 125.3
Zn Mg Ce 169_556 25_655 125.3
Zn Mg Ce 145_565 25_655 125.3
Zn Mg Ce 121_655 25_655 54.7
Zn Mg Ce 73 25_655 54.7
Zn Mg Ce 49 25_655 54.7
Zn Mg Ce 25 25_655 125.3
Zn Mg Ce 97_666 73_556 54.7
Zn Mg Ce . 73_556 125.3
Zn Mg Ce 169_556 73_556 54.7
Zn Mg Ce 145_565 73_556 125.3
Zn Mg Ce 121_655 73_556 125.3
Zn Mg Ce 73 73_556 125.3
Zn Mg Ce 49 73_556 54.7
Zn Mg Ce 25 73_556 54.7
Ce Mg Ce 25_655 73_556 90.0
Zn Mg Ce 97_666 73 125.3
Zn Mg Ce . 73 54.7
Zn Mg Ce 169_556 73 125.3
Zn Mg Ce 145_565 73 54.7
Zn Mg Ce 121_655 73 54.7
Zn Mg Ce 73 73 54.7
Zn Mg Ce 49 73 125.3
Zn Mg Ce 25 73 125.3
Ce Mg Ce 25_655 73 90.0
Ce Mg Ce 73_556 73 180.0
Zn Mg Ce 97_666 25 125.3
Zn Mg Ce . 25 54.7
Zn Mg Ce 169_556 25 54.7
Zn Mg Ce 145_565 25 54.7
Zn Mg Ce 121_655 25 125.3
Zn Mg Ce 73 25 125.3
Zn Mg Ce 49 25 125.3
Zn Mg Ce 25 25 54.7
Ce Mg Ce 25_655 25 180.0
Ce Mg Ce 73_556 25 90.0
Ce Mg Ce 73 25 90.0

loop_
_geom_bond_atom_site_label_1
_geom_bond_atom_site_label_2
_geom_bond_site_symmetry_2
_geom_bond_distance
_geom_bond_publ_flag
Ce Zn 97 3.04659(17) ?
Ce Zn . 3.04659(17) y
Ce Zn 169 3.04659(17) ?
Ce Zn 49_454 3.04659(17) ?
Ce Zn 73_445 3.04659(17) ?
Ce Zn 25_544 3.04659(17) ?
Ce Zn 121 3.04659(17) ?
Ce Zn 145 3.04659(17) ?
Ce Mg 73_445 3.5179(2) ?
Ce Mg 25_444 3.5179(2) y
Ce Mg 25_544 3.5179(2) ?
Ce Mg 49_444 3.5179(2) ?
Zn Mg . 3.04659(17) y
Zn Mg 73_445 3.04659(17) ?
Zn Ce 25 3.04659(17) ?
Zn Ce 49 3.04659(17) ?
Zn Ce 73 3.04659(17) ?
Zn Mg 25_544 3.04659(17) ?
Zn Mg 49_454 3.04659(17) ?
Mg Zn 97_666 3.04659(17) ?
Mg Zn 169_556 3.04659(17) ?
Mg Zn 145_565 3.04659(17) ?
Mg Zn 121_655 3.04659(17) ?
Mg Zn 73 3.04659(17) ?
Mg Zn 49 3.04659(17) ?
Mg Zn 25 3.04659(17) ?
Mg Ce 25_655 3.5179(2) ?
Mg Ce 73_556 3.5179(2) ?
Mg Ce 73 3.5179(2) ?
Mg Ce 25 3.5179(2) ?
